data_7705294
loop_
_publ_author_name
'Kar, Aranya'
'Pradeep, Chullikkattil P.'

_publ_section_title
;
 Post-functionalization through covalent modification of organic counter
 ions: a stepwise and controlled approach for novel hybrid polyoxometalate
 materials.
;
_journal_issue 35
_journal_name_full 'Dalton transactions (Cambridge, England : 2003)'
_journal_page_first 12174
_journal_page_last 12179
_journal_paper_doi 10.1039/d0dt01410a
_journal_volume 49
_journal_year 2020
_chemical_formula_moiety 'O40 Si W12, 4(C9 H11 O S), 2(C3 H7 N O)'
_chemical_formula_sum 'C42 H58 N2 O46 S4 Si W12'
_chemical_formula_weight 3689.43
_space_group_crystal_system triclinic
_space_group_IT_number 2
_space_group_name_Hall '-P 1'
_space_group_name_H-M_alt 'P -1'
_atom_sites_solution_hydrogens geom
_atom_sites_solution_primary iterative
_atom_sites_solution_secondary difmap
_audit_creation_date 2019-11-06
_audit_creation_method
;
  Olex2 1.2-ac2
  (compiled 2012.03.27 svn.r2268, GUI svn.r4156)
;
_audit_update_record
;
2020-01-12 deposited with the CCDC.	2020-08-28 downloaded from the CCDC.
;
_cell_angle_alpha 92.730(4)
_cell_angle_beta 101.278(5)
_cell_angle_gamma 104.065(5)
_cell_formula_units_Z 2
_cell_length_a 13.3509(8)
_cell_length_b 14.4698(7)
_cell_length_c 19.8148(11)
_cell_measurement_reflns_used 6568
_cell_measurement_temperature 150.00(10)
_cell_measurement_theta_max 28.1270
_cell_measurement_theta_min 1.8790
_cell_volume 3623.2(4)
_computing_cell_refinement 'CrysAlisPro 1.171.38.46 (Rigaku OD, 2015)'
_computing_data_collection 'CrysAlisPro 1.171.38.46 (Rigaku OD, 2015)'
_computing_data_reduction 'CrysAlisPro 1.171.38.46 (Rigaku OD, 2015)'
_computing_molecular_graphics
;
O. V. Dolomanov, L. J. Bourhis, R. J. Gildea, J. A. K. Howard and H. Puschmann,
OLEX2: a complete structure solution, refinement and analysis program.
J. Appl. Cryst. (2009). 42, 339-341.
;
_computing_publication_material
;
O. V. Dolomanov, L. J. Bourhis, R. J. Gildea, J. A. K. Howard and H. Puschmann,
OLEX2: a complete structure solution, refinement and analysis program.
J. Appl. Cryst. (2009). 42, 339-341.
;
_computing_structure_refinement
;
olex2.refine (L.J. Bourhis, O.V. Dolomanov, R.J. Gildea, J.A.K. Howard,
H. Puschmann, in preparation, 2011)
;
_computing_structure_solution
;
olex2.solve (L.J. Bourhis, O.V. Dolomanov, R.J. Gildea, J.A.K. Howard,
H. Puschmann, in preparation, 2011)
;
_diffrn_ambient_environment N~2~
_diffrn_ambient_temperature 150.00(10)
_diffrn_detector 'CCD plate'
_diffrn_detector_area_resol_mean 15.9974
_diffrn_detector_type Eos
_diffrn_measured_fraction_theta_full 0.9840
_diffrn_measured_fraction_theta_max 0.8465
_diffrn_measurement_details
;
List of Runs (angles in degrees, time in seconds):

  # Type    Start    End  Width  t~exp~   \w     \q     \k     \f   Frames
#--------------------------------------------------------------------------
  1  \w    -52.00  66.00   1.00   38.18    --   26.84 -77.00  90.00  118
  2  \w    -53.00  66.00   1.00   38.18    --   26.84 -77.00-150.00  119
  3  \w    -52.00  67.00   1.00   38.18    --   26.84 -77.00 -30.00  119
;
_diffrn_measurement_device 'four-circle diffractometer'
_diffrn_measurement_device_type 'SuperNova, Dual, Cu at zero, Eos'
_diffrn_measurement_method '\w scans'
_diffrn_orient_matrix_type 'CrysAlisPro convention (1999,Acta A55,543-557)'
_diffrn_orient_matrix_UB_11 -0.0528140000
_diffrn_orient_matrix_UB_12 -0.0243992000
_diffrn_orient_matrix_UB_13 -0.0158083000
_diffrn_orient_matrix_UB_21 -0.0176030000
_diffrn_orient_matrix_UB_22 0.0171508000
_diffrn_orient_matrix_UB_23 0.0289119000
_diffrn_orient_matrix_UB_31 -0.0060617000
_diffrn_orient_matrix_UB_32 0.0411784000
_diffrn_orient_matrix_UB_33 -0.0166279000
_diffrn_radiation_monochromator mirror
_diffrn_radiation_probe x-ray
_diffrn_radiation_type 'Mo K\a'
_diffrn_radiation_wavelength 0.71073
_diffrn_reflns_av_R_equivalents 0.0360
_diffrn_reflns_av_unetI/netI 0.0752
_diffrn_reflns_limit_h_max 17
_diffrn_reflns_limit_h_min -15
_diffrn_reflns_limit_k_max 13
_diffrn_reflns_limit_k_min -18
_diffrn_reflns_limit_l_max 26
_diffrn_reflns_limit_l_min -21
_diffrn_reflns_number 19311
_diffrn_reflns_theta_full 28.46
_diffrn_reflns_theta_max 28.46
_diffrn_reflns_theta_min 1.72
_diffrn_source 'micro-focus sealed X-ray tube'
_diffrn_source_type 'SuperNova (Mo) X-ray Source'
_exptl_absorpt_coefficient_mu 19.193
_exptl_absorpt_correction_T_max 0.990
_exptl_absorpt_correction_T_min 0.733
_exptl_absorpt_correction_type gaussian
_exptl_absorpt_process_details
;
CrysAlisPro 1.171.38.46 (Rigaku Oxford Diffraction, 2015)
Numerical absorption correction based on gaussian integration over
			a multifaceted crystal model
Empirical absorption correction using spherical harmonics,
 implemented in SCALE3 ABSPACK scaling algorithm.
;
_exptl_crystal_density_diffrn 3.382
_exptl_crystal_density_method 'not measured'
_exptl_crystal_description triclinic
_exptl_crystal_F_000 2764.000
_exptl_crystal_size_max 0.237
_exptl_crystal_size_mid 0.088
_exptl_crystal_size_min 0.068
_refine_diff_density_max 4.017
_refine_diff_density_min -4.125
_refine_diff_density_rms 0.403
_refine_ls_extinction_method none
_refine_ls_goodness_of_fit_ref 1.026
_refine_ls_hydrogen_treatment constr
_refine_ls_matrix_type full
_refine_ls_number_parameters 966
_refine_ls_number_reflns 14724
_refine_ls_number_restraints 0
_refine_ls_restrained_S_all 1.026
_refine_ls_R_factor_all 0.0846
_refine_ls_R_factor_gt 0.0602
_refine_ls_shift/su_max 0.001
_refine_ls_shift/su_mean 0.000
_refine_ls_structure_factor_coef Fsqd
_refine_ls_weighting_details 'calc w=1/[\s^2^(Fo^2^)+(0.0735P)^2^+21.3553P] where P=(Fo^2^+2Fc^2^)/3'
_refine_ls_weighting_scheme calc
_refine_ls_wR_factor_gt 0.1408
_refine_ls_wR_factor_ref 0.1625
_reflns_number_gt 10869
_reflns_number_total 14724
_reflns_threshold_expression >2sigma(I)
_cod_data_source_file d0dt01410a2.cif
_cod_data_source_block ak_47a_lt_cu
_cod_depositor_comments 'Adding full bibliography for 7705294--7705295.cif.'
_cod_original_cell_volume 3623.2(3)
_cod_database_code 7705294
_chemical_oxdiff_formula 'C84 H118 Mo24 N4 O92 S8 Si2 '
_reflns_odcompleteness_completeness 98.40
_reflns_odcompleteness_iscentric 1
_reflns_odcompleteness_theta 26.32
_olex2_refinement_description
;
1. Fixed Uiso
 At 1.2 times of:
  All C(H) groups
 At 1.5 times of:
  All C(H,H,H) groups
2.a Aromatic/amide H refined with riding coordinates:
 C14(H14), C17(H17), C28(H28), C29(H29), C16(H16), C20(H20), C26(H26), C2(H2),
 C32(H32), C36(H36), C37(H37), C39(H39), C3(H3), C5(H5), C22(H22), C6(H6),
 C7(H7), C8(H8), C11(H11), C12(H12), C1D(H1D), C1G(H1G)
2.b Idealised Me refined as rotating group:
 C1(H1A,H1B,H1C), C23(H23A,H23B,H23C), C31(H31A,H31B,H31C), C40(H40A,H40B,
 H40C), C4(H4A,H4B,H4C), C10(H10A,H10B,H10C), C19(H19A,H19B,H19C), C1A(H1AA,
 H1AB,H1AC), C1B(H1BA,H1BB,H1BC), C1C(H1CA,H1CB,H1CC), C1F(H1FA,H1FB,H1FC),
 C1E(H1EA,H1EB,H1EC)
;
_olex2_submission_special_instructions 'No special instructions were received'
_oxdiff_exptl_absorpt_empirical_details
;
Empirical correction (ABSPACK) includes:
- Absorption correction using spherical harmonics
- Frame scaling
;
_oxdiff_exptl_absorpt_empirical_full_max 1.736
_oxdiff_exptl_absorpt_empirical_full_min 0.773

loop_
_space_group_symop_id
_space_group_symop_operation_xyz
1 'x, y, z'
2 '-x, -y, -z'

loop_
_atom_site_label
_atom_site_type_symbol
_atom_site_fract_x
_atom_site_fract_y
_atom_site_fract_z
_atom_site_U_iso_or_equiv
_atom_site_adp_type
_atom_site_occupancy
_atom_site_calc_flag
_atom_site_disorder_assembly
_atom_site_disorder_group
_atom_site_refinement_flags_posn
W1 W 0.05238(5) 0.16387(4) 0.90073(3) 0.02151(14) Uani 1 d . . .
W2 W 0.24195(5) 0.35026(4) 0.73848(3) 0.02223(15) Uani 1 d . . .
W3 W -0.21475(5) 0.37833(4) 0.71167(3) 0.02208(15) Uani 1 d . . .
W4 W -0.10670(5) -0.00494(4) 0.75507(3) 0.02314(15) Uani 1 d . . .
W5 W 0.11902(5) 0.40250(4) 0.87902(3) 0.02457(15) Uani 1 d . . .
W6 W 0.09591(5) 0.19503(4) 0.59950(3) 0.02305(15) Uani 1 d . . .
W7 W -0.29270(5) 0.12222(5) 0.72794(3) 0.02439(15) Uani 1 d . . .
W8 W 0.04148(6) 0.48539(4) 0.71041(4) 0.02969(17) Uani 1 d . . .
W9 W -0.13684(5) 0.28731(4) 0.87760(3) 0.02468(15) Uani 1 d . . .
W10 W 0.16799(5) 0.11138(4) 0.75554(4) 0.02646(16) Uani 1 d . . .
W11 W -0.17729(5) 0.07040(4) 0.59612(3) 0.02472(15) Uani 1 d . . .
W12 W -0.10896(6) 0.32582(5) 0.57621(3) 0.03158(17) Uani 1 d . . .
Si13 Si -0.0265(2) 0.2407(2) 0.73605(16) 0.0056(6) Uani 1 d . . .
O18 O 0.0899(10) 0.1101(8) 0.9712(6) 0.039(3) Uani 1 d . . .
O21 O -0.1255(10) -0.1228(7) 0.7718(6) 0.034(3) Uani 1 d . . .
O22 O 0.0931(9) 0.6053(7) 0.7088(7) 0.038(3) Uani 1 d . . .
O23 O -0.4215(9) 0.0803(8) 0.7320(6) 0.035(3) Uani 1 d . . .
O25 O -0.1445(10) 0.3505(8) 0.4935(6) 0.037(3) Uani 1 d . . .
O26 O -0.2409(9) 0.0025(8) 0.5197(6) 0.033(3) Uani 1 d . . .
O27 O 0.3677(9) 0.4187(8) 0.7464(6) 0.037(3) Uani 1 d . . .
O41 O 0.1334(12) 0.1707(9) 0.5255(7) 0.047(3) Uani 1 d . . .
O57 O 0.2494(9) 0.0391(7) 0.7731(6) 0.028(2) Uani 1 d . . .
O70 O 0.1962(9) 0.4917(8) 0.9393(7) 0.043(3) Uani 1 d . . .
O5 O -0.0991(9) 0.4905(8) 0.7207(6) 0.032(3) Uani 1 d . . .
O7 O -0.2100(9) 0.3090(8) 0.9346(6) 0.034(3) Uani 1 d . . .
O8 O -0.2446(9) 0.0091(8) 0.7582(5) 0.031(3) Uani 1 d . . .
O9 O -0.0364(8) 0.1012(8) 0.5898(6) 0.030(3) Uani 1 d . . .
O10 O -0.1552(10) -0.0264(9) 0.6536(6) 0.040(3) Uani 1 d . . .
O11 O -0.2300(10) 0.1820(8) 0.8193(6) 0.036(3) Uani 1 d . . .
O12 O -0.3004(10) 0.0739(8) 0.6352(6) 0.038(3) Uani 1 d . . .
O13 O -0.0645(9) 0.2018(8) 0.9258(6) 0.038(3) Uani 1 d . . .
O14 O 0.0304(9) 0.0252(9) 0.7377(6) 0.038(3) Uani 1 d . . .
O15 O 0.2118(10) 0.3734(9) 0.8261(6) 0.036(3) Uani 1 d . . .
O16 O -0.1793(10) 0.1972(8) 0.5739(7) 0.043(3) Uani 1 d . . .
O17 O 0.2731(10) 0.2346(8) 0.7649(6) 0.038(3) Uani 1 d . . .
O1 O 0.1445(10) 0.1469(8) 0.8442(6) 0.036(3) Uiso 1 d . . .
O19 O -0.0506(9) 0.0616(8) 0.8420(6) 0.030(3) Uani 1 d . . .
O20 O 0.0796(10) 0.2300(8) 0.7135(6) 0.036(3) Uani 1 d . . .
O2 O -0.2180(10) 0.3634(9) 0.6138(7) 0.044(3) Uani 1 d . . .
O3 O -0.0113(9) 0.3899(8) 0.9086(8) 0.045(3) Uani 1 d . . .
O4 O 0.2142(11) 0.2976(8) 0.6438(6) 0.041(3) Uani 1 d . . .
O24 O 0.1590(10) 0.1127(8) 0.6579(6) 0.039(3) Uani 1 d . . .
O6 O 0.0157(10) 0.2857(8) 0.5729(7) 0.044(3) Uani 1 d . . .
O1A O 0.1332(10) 0.2909(8) 0.9286(8) 0.050(4) Uani 1 d . . .
O1B O -0.0073(8) 0.2641(7) 0.8189(6) 0.028(2) Uani 1 d . . .
O28 O -0.1751(10) 0.3630(8) 0.8066(6) 0.042(3) Uani 1 d . . .
O29 O -0.0642(9) 0.3258(8) 0.6979(5) 0.030(3) Uani 1 d . . .
O30 O -0.0167(10) 0.4492(9) 0.6148(6) 0.043(3) Uani 1 d . . .
O31 O -0.3149(11) 0.4298(10) 0.7093(7) 0.057(4) Uani 1 d . . .
O32 O 0.1572(12) 0.4343(10) 0.7054(7) 0.051(4) Uani 1 d . . .
O33 O 0.0657(11) 0.4680(9) 0.8077(6) 0.040(3) Uani 1 d . . .
O34 O -0.2888(11) 0.2451(8) 0.7008(6) 0.040(3) Uani 1 d . . .
O35 O -0.1195(9) 0.1403(8) 0.7117(5) 0.030(3) Uani 1 d . . .
C13 C 0.4621(12) 0.4007(10) 1.0516(8) 0.022(3) Uani 1 d . . .
C14 C -0.0715(12) 0.6299(11) 0.5619(9) 0.029(4) Uani 1 d . . .
H14 H -0.0189 0.6136 0.5429 0.035 Uiso 1 calc . . R
C15 C -0.0505(12) 0.7129(11) 0.6098(8) 0.024(3) Uani 1 d . . .
C17 C 0.3794(13) 0.2942(11) 0.9480(9) 0.029(4) Uiso 1 d . . .
H17 H 0.3182 0.2604 0.9170 0.035 Uiso 1 calc . . R
C18 C -0.2524(15) 0.5935(13) 0.5728(8) 0.034(4) Uani 1 d . . .
C25 C 0.4772(14) 0.2840(11) 0.9410(8) 0.029(4) Uani 1 d . . .
C28 C -0.1761(15) 0.5750(13) 0.5455(8) 0.037(4) Uani 1 d . . .
H28 H -0.1931 0.5219 0.5131 0.045 Uiso 1 calc . . R
C29 C 0.3744(16) 0.3542(12) 1.0010(9) 0.041(4) Uani 1 d . . .
H29 H 0.3092 0.3647 1.0036 0.049 Uiso 1 calc . . R
S1 S 0.0804(4) 0.7829(3) 0.6293(2) 0.0368(10) Uani 1 d . . .
S2 S 0.4742(4) 0.2028(3) 0.8703(3) 0.0429(11) Uani 1 d . . .
C16 C 0.5712(13) 0.3312(12) 0.9883(9) 0.035(4) Uani 1 d . . .
H16 H 0.6366 0.3234 0.9833 0.042 Uiso 1 calc . . R
C1 C 0.1060(17) 0.8185(12) 0.7201(9) 0.044(5) Uani 1 d . . .
H1A H 0.0559 0.8525 0.7293 0.066 Uiso 1 calc . . GR
H1B H 0.1762 0.8594 0.7347 0.066 Uiso 1 calc . . GR
H1C H 0.0995 0.7628 0.7449 0.066 Uiso 1 calc . . GR
C20 C 0.5612(15) 0.3899(13) 1.0427(10) 0.045(5) Uani 1 d . . .
H20 H 0.6218 0.4233 1.0745 0.054 Uiso 1 calc . . R
C23 C 0.5442(15) 0.2808(14) 0.8179(11) 0.046(5) Uani 1 d . . .
H23A H 0.5047 0.3255 0.8015 0.069 Uiso 1 calc . . GR
H23B H 0.5533 0.2437 0.7792 0.069 Uiso 1 calc . . GR
H23C H 0.6122 0.3151 0.8449 0.069 Uiso 1 calc . . GR
C26 C -0.3917(16) -0.1695(14) 0.5718(12) 0.049(5) Uani 1 d . . .
H26 H -0.3208 -0.1701 0.5811 0.058 Uiso 1 calc . . R
C27 C -0.4475(17) -0.1891(12) 0.5066(12) 0.046(5) Uani 1 d . . .
O1C O 0.3726(15) 0.4784(12) 1.1170(8) 0.072(5) Uani 1 d . . .
C2 C 0.4500(18) 0.4617(15) 1.1087(9) 0.049(5) Uani 1 d . . .
H2 H 0.5109 0.4900 1.1419 0.058 Uiso 1 calc . . R
C30 C -0.5390(17) -0.1456(13) 0.6115(11) 0.044(5) Uani 1 d . . .
C31 C 0.0740(17) 0.8968(13) 0.5975(10) 0.046(5) Uani 1 d . . .
H31A H 0.0630 0.8906 0.5479 0.069 Uiso 1 calc . . GR
H31B H 0.1391 0.9439 0.6166 0.069 Uiso 1 calc . . GR
H31C H 0.0165 0.9166 0.6110 0.069 Uiso 1 calc . . GR
C32 C -0.1309(19) 0.7343(14) 0.6389(10) 0.052(6) Uani 1 d . . .
H32 H -0.1160 0.7885 0.6700 0.062 Uiso 1 calc . . R
C36 C -0.2361(16) 0.6730(15) 0.6209(10) 0.047(5) Uani 1 d . . .
H36 H -0.2904 0.6852 0.6400 0.057 Uiso 1 calc . . R
C37 C -0.4343(18) -0.1498(13) 0.6225(12) 0.057(6) Uani 1 d . . .
H37 H -0.3937 -0.1382 0.6673 0.068 Uiso 1 calc . . R
C39 C -0.3625(19) 0.517(2) 0.5497(16) 0.080(9) Uani 1 d . . .
H39 H -0.3737 0.4572 0.5258 0.096 Uiso 1 calc . . R
C40 C 0.5643(17) 0.1340(14) 0.9026(12) 0.055(6) Uani 1 d . . .
H40A H 0.6352 0.1743 0.9127 0.082 Uiso 1 calc . . GR
H40B H 0.5584 0.0826 0.8685 0.082 Uiso 1 calc . . GR
H40C H 0.5478 0.1083 0.9441 0.082 Uiso 1 calc . . GR
S3 S -0.3810(5) -0.2126(5) 0.4427(3) 0.0627(15) Uani 1 d . . .
O1D O -0.6750(13) -0.1151(10) 0.6633(8) 0.061(4) Uani 1 d . . .
C3 C -0.6010(17) -0.1642(16) 0.5469(11) 0.056(6) Uani 1 d . . .
H3 H -0.6716 -0.1629 0.5394 0.067 Uiso 1 calc . . R
C4 C -0.3911(17) -0.1252(15) 0.3856(10) 0.054(6) Uani 1 d . . .
H4A H -0.4636 -0.1231 0.3724 0.081 Uiso 1 calc . . GR
H4B H -0.3663 -0.1405 0.3452 0.081 Uiso 1 calc . . GR
H4C H -0.3489 -0.0639 0.4079 0.081 Uiso 1 calc . . GR
C5 C 0.1401(19) 0.8864(14) 0.8974(9) 0.052(6) Uani 1 d . . .
H5 H 0.1573 0.9529 0.9030 0.062 Uiso 1 calc . . R
C22 C 0.090(2) 0.6893(16) 0.8877(12) 0.064(7) Uani 1 d . . .
H22 H 0.0745 0.6230 0.8864 0.077 Uiso 1 calc . . R
C6 C -0.555(2) -0.1860(16) 0.4902(11) 0.060(6) Uani 1 d . . .
H6 H -0.5935 -0.1975 0.4449 0.071 Uiso 1 calc . . R
C24 C 0.2184(15) 0.8429(14) 0.8856(10) 0.041(5) Uani 1 d . . .
O1E O -0.4321(19) 0.5496(18) 0.5686(13) 0.135(9) Uani 1 d . . .
C7 C 0.190(2) 0.7404(16) 0.8828(12) 0.068(8) Uani 1 d . . .
H7 H 0.2396 0.7073 0.8774 0.081 Uiso 1 calc . . R
C8 C -0.5853(16) -0.1224(12) 0.6710(10) 0.041(5) Uani 1 d . . .
H8 H -0.5436 -0.1132 0.7154 0.049 Uiso 1 calc . . R
S4 S -0.1169(5) 0.6788(3) 0.8980(3) 0.0477(13) Uani 1 d . . .
C9 C 0.0099(19) 0.7377(13) 0.8950(9) 0.048(6) Uani 1 d . . .
C10 C -0.1116(18) 0.5629(12) 0.9225(10) 0.047(5) Uani 1 d . . .
H10A H -0.0810 0.5323 0.8907 0.070 Uiso 1 calc . . GR
H10B H -0.1818 0.5252 0.9216 0.070 Uiso 1 calc . . GR
H10C H -0.0691 0.5689 0.9683 0.070 Uiso 1 calc . . GR
C11 C 0.0389(18) 0.8379(13) 0.9014(10) 0.048(5) Uani 1 d . . .
H11 H -0.0097 0.8718 0.9084 0.058 Uiso 1 calc . . R
O1F O 0.3884(19) 0.8596(16) 0.8645(13) 0.129(9) Uani 1 d . . .
C12 C 0.322(2) 0.8982(17) 0.8780(12) 0.060(6) Uani 1 d . . .
H12 H 0.3376 0.9647 0.8836 0.072 Uiso 1 calc . . R
C19 C -0.4733(19) -0.309(2) 0.3919(13) 0.109(13) Uani 1 d . . .
H19A H -0.4744 -0.3660 0.4149 0.164 Uiso 1 calc . . GR
H19B H -0.4543 -0.3173 0.3481 0.164 Uiso 1 calc . . GR
H19C H -0.5420 -0.2970 0.3846 0.164 Uiso 1 calc . . GR
C1A C -0.1822(17) 0.6503(12) 0.8072(10) 0.047(5) Uani 1 d . . .
H1AA H -0.1731 0.7078 0.7843 0.070 Uiso 1 calc . . GR
H1AB H -0.2563 0.6220 0.8034 0.070 Uiso 1 calc . . GR
H1AC H -0.1518 0.6060 0.7859 0.070 Uiso 1 calc . . GR
N16 N 0.4001(16) 0.6392(12) 0.7008(11) 0.059(5) Uani 1 d . . .
C1B C 0.3611(17) 0.6638(15) 0.7582(12) 0.059(6) Uani 1 d . . .
H1BA H 0.3293 0.7159 0.7489 0.088 Uiso 1 calc . . GR
H1BB H 0.4183 0.6827 0.7980 0.088 Uiso 1 calc . . GR
H1BC H 0.3092 0.6096 0.7669 0.088 Uiso 1 calc . . GR
C1C C 0.333(3) 0.6103(18) 0.6342(14) 0.106(12) Uani 1 d . . .
H1CA H 0.2649 0.5740 0.6389 0.159 Uiso 1 calc . . GR
H1CB H 0.3635 0.5715 0.6076 0.159 Uiso 1 calc . . GR
H1CC H 0.3261 0.6660 0.6111 0.159 Uiso 1 calc . . GR
O1G O 0.565(2) 0.6648(17) 0.766(2) 0.192(17) Uani 1 d . . .
C1D C 0.503(3) 0.637(2) 0.709(2) 0.128(15) Uani 1 d . . .
H1D H 0.5272 0.6153 0.6721 0.153 Uiso 1 calc . . R
N1E N 0.6744(13) 0.9114(11) 0.9169(8) 0.042(4) Uani 1 d . . .
C1F C 0.7533(15) 1.0023(14) 0.9311(11) 0.047(5) Uani 1 d . . .
H1FA H 0.7306 1.0460 0.9589 0.070 Uiso 1 calc . . GR
H1FB H 0.7627 1.0281 0.8884 0.070 Uiso 1 calc . . GR
H1FC H 0.8191 0.9930 0.9556 0.070 Uiso 1 calc . . GR
C1G C 0.608(2) 0.8898(19) 0.9592(13) 0.080(8) Uani 1 d . . .
H1G H 0.5538 0.8340 0.9463 0.096 Uiso 1 calc . . R
O1H O 0.611(2) 0.9352(16) 1.0130(11) 0.136(11) Uani 1 d . . .
C1E C 0.667(4) 0.844(2) 0.8607(16) 0.146(18) Uani 1 d . . .
H1EA H 0.6557 0.8729 0.8182 0.220 Uiso 1 calc . . GR
H1EB H 0.6089 0.7894 0.8598 0.220 Uiso 1 calc . . GR
H1EC H 0.7314 0.8241 0.8661 0.220 Uiso 1 calc . . GR

loop_
_atom_site_aniso_label
_atom_site_aniso_U_11
_atom_site_aniso_U_22
_atom_site_aniso_U_33
_atom_site_aniso_U_23
_atom_site_aniso_U_13
_atom_site_aniso_U_12
W1 0.0223(3) 0.0225(3) 0.0185(3) 0.0027(2) 0.0013(3) 0.0057(2)
W2 0.0177(3) 0.0208(3) 0.0287(3) 0.0047(2) 0.0061(3) 0.0045(2)
W3 0.0199(3) 0.0220(3) 0.0238(3) 0.0010(2) 0.0009(3) 0.0077(2)
W4 0.0264(3) 0.0151(3) 0.0290(3) 0.0022(2) 0.0100(3) 0.0040(2)
W5 0.0234(3) 0.0219(3) 0.0253(3) -0.0050(2) -0.0029(3) 0.0078(2)
W6 0.0219(3) 0.0256(3) 0.0221(3) 0.0019(2) 0.0055(3) 0.0063(2)
W7 0.0164(3) 0.0308(3) 0.0242(3) 0.0030(3) 0.0028(3) 0.0040(2)
W8 0.0412(4) 0.0162(3) 0.0308(4) 0.0035(3) 0.0085(3) 0.0049(3)
W9 0.0207(3) 0.0236(3) 0.0280(4) -0.0046(3) 0.0080(3) 0.0017(2)
W10 0.0205(3) 0.0219(3) 0.0351(4) -0.0059(3) 0.0003(3) 0.0082(3)
W11 0.0264(4) 0.0228(3) 0.0209(3) -0.0031(2) -0.0024(3) 0.0057(3)
W12 0.0324(4) 0.0314(4) 0.0236(4) 0.0094(3) -0.0023(3) -0.0003(3)
Si13 0.0033(16) 0.0059(16) 0.0073(16) -0.0009(12) 0.0010(13) 0.0011(12)
O18 0.035(7) 0.042(7) 0.031(7) 0.017(5) -0.002(6) 0.001(5)
O21 0.047(8) 0.021(6) 0.034(7) 0.007(5) 0.018(6) 0.000(5)
O22 0.033(7) 0.020(6) 0.060(8) 0.007(5) 0.004(6) 0.010(5)
O23 0.020(6) 0.047(7) 0.037(7) 0.006(6) 0.003(5) 0.011(5)
O25 0.033(7) 0.045(7) 0.037(7) 0.016(6) 0.007(6) 0.018(6)
O26 0.019(6) 0.041(7) 0.031(6) -0.008(5) -0.003(5) 0.002(5)
O27 0.018(6) 0.047(7) 0.032(7) -0.007(5) -0.009(5) -0.002(5)
O41 0.064(10) 0.036(7) 0.043(8) -0.007(6) 0.025(7) 0.006(6)
O57 0.028(6) 0.026(6) 0.029(6) -0.006(5) 0.009(5) 0.003(5)
O70 0.022(7) 0.035(7) 0.058(9) -0.008(6) -0.005(6) -0.003(5)
O5 0.040(7) 0.031(6) 0.024(6) 0.001(5) 0.015(5) -0.002(5)
O7 0.035(7) 0.031(6) 0.038(7) 0.011(5) 0.009(6) 0.009(5)
O8 0.038(7) 0.046(7) 0.017(6) 0.019(5) 0.014(5) 0.014(6)
O9 0.018(6) 0.034(6) 0.034(6) 0.011(5) -0.001(5) 0.001(5)
O10 0.044(8) 0.061(8) 0.023(6) 0.005(6) 0.009(6) 0.030(7)
O11 0.045(8) 0.024(6) 0.032(7) 0.008(5) 0.012(6) -0.007(5)
O12 0.032(7) 0.038(7) 0.045(8) 0.000(6) 0.001(6) 0.020(6)
O13 0.025(7) 0.041(7) 0.047(8) 0.010(6) 0.008(6) 0.009(5)
O14 0.030(7) 0.048(8) 0.029(6) -0.020(5) 0.006(5) 0.000(6)
O15 0.041(8) 0.049(7) 0.030(7) 0.017(6) 0.016(6) 0.026(6)
O16 0.035(8) 0.026(6) 0.061(9) 0.006(6) -0.004(7) 0.003(5)
O17 0.035(7) 0.028(6) 0.035(7) -0.006(5) -0.015(6) -0.004(5)
O19 0.029(7) 0.029(6) 0.035(7) -0.001(5) 0.011(5) 0.007(5)
O20 0.040(8) 0.044(7) 0.034(7) 0.012(6) 0.016(6) 0.023(6)
O2 0.035(8) 0.052(8) 0.041(8) 0.000(6) 0.019(6) -0.006(6)
O3 0.024(7) 0.021(6) 0.085(10) -0.002(6) 0.004(7) 0.003(5)
O4 0.052(8) 0.022(6) 0.038(7) 0.005(5) -0.009(6) 0.008(5)
O24 0.047(8) 0.024(6) 0.033(7) 0.004(5) -0.004(6) -0.008(5)
O6 0.039(8) 0.030(7) 0.057(9) 0.007(6) 0.004(7) 0.002(5)
O1A 0.030(7) 0.030(7) 0.088(11) 0.008(7) -0.002(7) 0.012(5)
O1B 0.016(6) 0.024(6) 0.036(7) -0.002(5) -0.003(5) 0.000(4)
O28 0.053(9) 0.024(6) 0.028(6) -0.013(5) -0.004(6) -0.016(5)
O29 0.029(7) 0.038(7) 0.021(6) 0.003(5) 0.001(5) 0.010(5)
O30 0.042(8) 0.043(7) 0.039(7) -0.001(6) 0.019(6) -0.003(6)
O31 0.054(9) 0.055(9) 0.054(9) -0.031(7) -0.029(7) 0.036(7)
O32 0.064(10) 0.072(10) 0.034(7) 0.018(7) 0.013(7) 0.043(8)
O33 0.055(9) 0.051(8) 0.027(6) 0.008(6) 0.015(6) 0.034(7)
O34 0.068(10) 0.032(7) 0.016(6) 0.002(5) 0.010(6) 0.002(6)
O35 0.022(6) 0.040(7) 0.023(6) -0.001(5) -0.007(5) 0.009(5)
C13 0.025(8) 0.017(7) 0.031(9) 0.012(6) 0.010(7) 0.013(6)
C14 0.013(8) 0.030(8) 0.039(10) 0.007(7) -0.013(7) 0.011(6)
C15 0.024(8) 0.025(8) 0.028(8) 0.004(6) 0.010(7) 0.011(6)
C18 0.044(11) 0.041(10) 0.019(8) 0.012(7) 0.005(8) 0.015(8)
C25 0.035(10) 0.030(9) 0.019(8) -0.005(6) 0.012(7) -0.001(7)
C28 0.046(12) 0.043(11) 0.021(9) -0.010(7) 0.001(8) 0.015(9)
C29 0.039(11) 0.038(10) 0.039(11) 0.002(8) -0.001(9) 0.006(8)
S1 0.046(3) 0.028(2) 0.034(2) -0.0038(18) 0.008(2) 0.0073(19)
S2 0.044(3) 0.040(3) 0.046(3) -0.001(2) 0.009(2) 0.013(2)
C16 0.012(8) 0.048(11) 0.050(11) 0.000(9) 0.016(8) 0.009(7)
C1 0.071(15) 0.029(9) 0.029(10) -0.003(7) -0.005(10) 0.022(9)
C20 0.038(11) 0.041(11) 0.037(11) 0.001(8) -0.010(9) -0.010(8)
C23 0.033(11) 0.056(12) 0.056(13) 0.022(10) 0.014(10) 0.019(9)
C26 0.032(11) 0.038(11) 0.070(16) 0.004(10) 0.006(11) 0.002(8)
C27 0.054(13) 0.027(9) 0.067(15) 0.030(9) 0.031(12) 0.011(9)
O1C 0.089(14) 0.089(13) 0.058(10) -0.006(9) 0.024(10) 0.058(11)
C2 0.062(15) 0.063(14) 0.016(9) 0.005(9) -0.010(9) 0.023(11)
C30 0.047(12) 0.034(10) 0.055(13) 0.006(9) 0.013(10) 0.017(9)
C31 0.053(13) 0.044(11) 0.047(12) 0.019(9) 0.023(10) 0.012(9)
C32 0.081(17) 0.044(12) 0.038(11) -0.015(9) 0.006(11) 0.037(12)
C36 0.039(12) 0.073(15) 0.036(11) 0.000(10) 0.011(9) 0.025(11)
C37 0.053(14) 0.031(11) 0.065(15) 0.003(10) -0.027(12) 0.000(9)
C39 0.041(14) 0.11(2) 0.11(2) 0.072(19) 0.028(15) 0.039(15)
C40 0.052(14) 0.051(12) 0.079(16) 0.032(12) 0.029(12) 0.030(11)
S3 0.051(4) 0.068(4) 0.063(4) -0.001(3) 0.010(3) 0.007(3)
O1D 0.063(11) 0.054(9) 0.054(10) -0.003(7) 0.003(8) 0.001(8)
C3 0.029(11) 0.070(15) 0.058(14) 0.000(11) 0.002(10) 0.001(10)
C4 0.050(14) 0.068(14) 0.034(11) 0.003(10) 0.013(10) -0.010(10)
C5 0.087(18) 0.032(10) 0.027(10) -0.011(8) -0.023(11) 0.025(11)
C22 0.09(2) 0.046(13) 0.065(15) -0.013(11) 0.008(15) 0.052(14)
C6 0.082(18) 0.066(15) 0.038(12) 0.007(10) 0.009(12) 0.036(14)
C24 0.027(10) 0.055(12) 0.038(11) -0.007(9) -0.012(8) 0.022(9)
O1E 0.086(19) 0.14(2) 0.15(2) -0.046(17) 0.014(17) -0.018(15)
C7 0.078(19) 0.056(14) 0.063(15) -0.018(12) -0.027(14) 0.043(14)
C8 0.036(11) 0.030(9) 0.046(12) 0.014(8) 0.005(9) -0.011(8)
S4 0.080(4) 0.031(2) 0.037(3) 0.002(2) 0.012(3) 0.025(3)
C9 0.088(17) 0.032(10) 0.028(10) -0.006(8) 0.006(11) 0.029(11)
C10 0.074(15) 0.033(10) 0.044(11) 0.009(8) 0.018(11) 0.028(10)
C11 0.063(15) 0.024(9) 0.051(12) 0.004(8) -0.013(11) 0.019(9)
O1F 0.095(18) 0.104(17) 0.17(2) -0.054(16) -0.001(16) 0.033(14)
C12 0.064(16) 0.057(14) 0.057(14) -0.003(11) -0.011(12) 0.032(13)
C19 0.036(15) 0.21(4) 0.048(16) -0.020(19) 0.025(12) -0.028(18)
C1A 0.061(14) 0.023(9) 0.051(12) -0.003(8) -0.003(11) 0.013(9)
N16 0.047(12) 0.041(10) 0.075(14) 0.021(10) -0.002(11) -0.004(8)
C1B 0.042(13) 0.043(12) 0.074(16) -0.015(11) -0.007(12) -0.003(9)
C1C 0.12(3) 0.065(17) 0.075(19) 0.024(14) -0.034(19) -0.042(16)
O1G 0.12(2) 0.081(17) 0.32(4) -0.07(2) -0.07(3) 0.023(15)
C1D 0.10(3) 0.08(2) 0.18(4) -0.04(2) 0.01(3) -0.01(2)
N1E 0.049(10) 0.042(9) 0.038(9) 0.013(7) 0.015(8) 0.011(8)
C1F 0.030(11) 0.051(12) 0.058(13) 0.011(10) 0.013(10) 0.005(9)
C1G 0.10(2) 0.074(18) 0.059(17) 0.007(14) 0.047(17) -0.005(15)
O1H 0.16(2) 0.129(19) 0.083(15) -0.040(14) 0.081(16) -0.065(16)
C1E 0.27(6) 0.09(3) 0.07(2) 0.012(19) 0.07(3) 0.01(3)

loop_
_atom_type_symbol
_atom_type_description
_atom_type_scat_dispersion_real
_atom_type_scat_dispersion_imag
_atom_type_scat_source
C C 0.0033 0.0016 'International Tables Vol C Tables 4.2.6.8 and 6.1.1.4'
H H 0.0000 0.0000 'International Tables Vol C Tables 4.2.6.8 and 6.1.1.4'
N N 0.0061 0.0033 'International Tables Vol C Tables 4.2.6.8 and 6.1.1.4'
O O 0.0106 0.0060 'International Tables Vol C Tables 4.2.6.8 and 6.1.1.4'
S S 0.1246 0.1234 'International Tables Vol C Tables 4.2.6.8 and 6.1.1.4'
Si Si 0.0817 0.0704 'International Tables Vol C Tables 4.2.6.8 and 6.1.1.4'
W W -0.8490 6.8722 'International Tables Vol C Tables 4.2.6.8 and 6.1.1.4'

loop_
_exptl_crystal_face_index_h
_exptl_crystal_face_index_k
_exptl_crystal_face_index_l
_exptl_crystal_face_perp_dist
1 -16 18 0.0437
14 2 12 0.0585
3 16 -17 0.0301
18 -2 -13 0.0492
16 -10 8 0.0407
-4 16 16 0.1005
-15 16 8 0.0783
-19 8 2 0.0463
-11 9 -18 0.0406
-2 1 -26 0.0631
-4 17 -16 0.0364
-16 -6 6 0.0338
16 6 -6 0.0338
-13 15 -10 0.0405
-3 -17 14 0.0484
0 10 22 0.1099

loop_
_geom_angle_atom_site_label_1
_geom_angle_atom_site_label_2
_geom_angle_atom_site_label_3
_geom_angle
_geom_angle_site_symmetry_1
_geom_angle_site_symmetry_3
_geom_angle_publ_flag
O18 W1 O13 99.2(6) . . ?
O18 W1 O1 103.8(6) . . ?
O18 W1 O19 102.6(5) . . ?
O18 W1 O1A 100.7(6) . . ?
O18 W1 O1B 167.4(5) . . ?
O13 W1 O1B 71.0(4) . . ?
O1 W1 O13 156.9(5) . . ?
O1 W1 O19 86.4(5) . . ?
O1 W1 O1A 90.3(6) . . ?
O1 W1 O1B 86.5(4) . . ?
O19 W1 O13 86.5(5) . . ?
O19 W1 O1B 85.1(4) . . ?
O1A W1 O13 87.5(5) . . ?
O1A W1 O19 156.6(5) . . ?
O1A W1 O1B 71.5(5) . . ?
O27 W2 O15 103.6(6) . . ?
O27 W2 O17 98.8(5) . . ?
O27 W2 O20 167.3(5) . . ?
O27 W2 O4 99.7(6) . . ?
O27 W2 O32 103.3(6) . . ?
O15 W2 O17 89.8(5) . . ?
O15 W2 O20 86.4(5) . . ?
O15 W2 O4 156.7(6) . . ?
O15 W2 O32 87.2(5) . . ?
O17 W2 O20 73.0(4) . . ?
O17 W2 O4 88.0(5) . . ?
O17 W2 O32 157.8(6) . . ?
O4 W2 O20 70.8(5) . . ?
O32 W2 O20 84.8(5) . . ?
O32 W2 O4 86.1(5) . . ?
O5 W3 O2 88.9(5) . . ?
O5 W3 O29 72.7(4) . . ?
O2 W3 O29 72.3(5) . . ?
O28 W3 O5 90.9(5) . . ?
O28 W3 O2 157.8(6) . . ?
O28 W3 O29 86.4(5) . . ?
O28 W3 O34 86.1(5) . . ?
O31 W3 O5 100.0(6) . . ?
O31 W3 O2 99.1(6) . . ?
O31 W3 O28 102.8(6) . . ?
O31 W3 O29 168.6(6) . . ?
O31 W3 O34 101.0(7) . . ?
O34 W3 O5 158.9(5) . . ?
O34 W3 O2 86.2(5) . . ?
O34 W3 O29 86.3(5) . . ?
O21 W4 O8 98.6(5) . . ?
O21 W4 O10 98.1(5) . . ?
O21 W4 O14 102.6(6) . . ?
O21 W4 O19 103.2(5) . . ?
O21 W4 O35 165.8(5) . . ?
O8 W4 O10 86.9(5) . . ?
O8 W4 O35 72.7(4) . . ?
O10 W4 O35 70.8(4) . . ?
O14 W4 O8 158.3(5) . . ?
O14 W4 O10 85.5(5) . . ?
O14 W4 O35 85.7(5) . . ?
O19 W4 O8 91.5(5) . . ?
O19 W4 O10 158.6(5) . . ?
O19 W4 O14 88.3(5) . . ?
O19 W4 O35 88.3(4) . . ?
O70 W5 O15 104.4(6) . . ?
O70 W5 O3 98.4(6) . . ?
O70 W5 O1A 100.1(6) . . ?
O70 W5 O1B 165.4(5) . . ?
O70 W5 O33 103.3(6) . . ?
O15 W5 O3 157.1(6) . . ?
O15 W5 O1A 88.0(5) . . ?
O15 W5 O1B 86.7(5) . . ?
O3 W5 O1A 86.5(5) . . ?
O3 W5 O1B 70.5(5) . . ?
O1A W5 O1B 70.5(5) . . ?
O33 W5 O15 89.0(5) . . ?
O33 W5 O3 87.3(6) . . ?
O33 W5 O1A 156.4(6) . . ?
O33 W5 O1B 85.9(5) . . ?
O41 W6 O9 102.4(6) . . ?
O41 W6 O20 168.2(6) . . ?
O41 W6 O4 100.4(6) . . ?
O41 W6 O24 100.2(6) . . ?
O41 W6 O6 101.6(6) . . ?
O9 W6 O20 85.8(5) . . ?
O9 W6 O24 87.4(5) . . ?
O4 W6 O9 157.2(5) . . ?
O4 W6 O20 71.4(5) . . ?
O4 W6 O24 86.9(5) . . ?
O4 W6 O6 89.9(5) . . ?
O24 W6 O20 71.5(4) . . ?
O6 W6 O9 87.2(5) . . ?
O6 W6 O20 87.1(5) . . ?
O6 W6 O24 158.2(6) . . ?
O23 W7 O8 97.5(5) . . ?
O23 W7 O11 102.3(5) . . ?
O23 W7 O12 99.3(6) . . ?
O23 W7 O34 102.0(6) . . ?
O23 W7 O35 165.6(5) . . ?
O8 W7 O35 71.4(4) . . ?
O11 W7 O8 87.0(5) . . ?
O11 W7 O12 158.3(5) . . ?
O11 W7 O35 86.6(5) . . ?
O12 W7 O8 87.5(4) . . ?
O12 W7 O35 71.7(4) . . ?
O34 W7 O8 160.4(6) . . ?
O34 W7 O11 87.2(5) . . ?
O34 W7 O12 91.0(5) . . ?
O34 W7 O35 89.5(5) . . ?
O22 W8 O5 97.8(5) . . ?
O22 W8 O29 167.3(5) . . ?
O22 W8 O30 100.0(6) . . ?
O22 W8 O32 102.8(6) . . ?
O22 W8 O33 103.8(6) . . ?
O5 W8 O29 72.5(4) . . ?
O30 W8 O5 87.6(5) . . ?
O30 W8 O29 72.0(4) . . ?
O30 W8 O33 155.8(6) . . ?
O32 W8 O5 159.3(6) . . ?
O32 W8 O29 87.5(5) . . ?
O32 W8 O30 91.2(6) . . ?
O32 W8 O33 87.8(5) . . ?
O33 W8 O5 84.9(5) . . ?
O33 W8 O29 83.7(5) . . ?
O7 W9 O11 102.3(6) . . ?
O7 W9 O13 100.5(5) . . ?
O7 W9 O3 100.5(6) . . ?
O7 W9 O1B 168.2(5) . . ?
O7 W9 O28 101.6(5) . . ?
O11 W9 O13 89.7(5) . . ?
O11 W9 O3 157.0(6) . . ?
O11 W9 O1B 86.8(5) . . ?
O11 W9 O28 86.3(5) . . ?
O13 W9 O1B 71.7(4) . . ?
O3 W9 O13 89.0(5) . . ?
O3 W9 O1B 71.0(5) . . ?
O28 W9 O13 157.9(6) . . ?
O28 W9 O3 86.3(5) . . ?
O28 W9 O1B 86.4(5) . . ?
O57 W10 O14 103.5(5) . . ?
O57 W10 O17 99.5(5) . . ?
O57 W10 O1 103.6(5) . . ?
O57 W10 O20 166.5(5) . . ?
O57 W10 O24 99.6(5) . . ?
O14 W10 O17 157.0(5) . . ?
O14 W10 O1 87.3(5) . . ?
O14 W10 O20 85.9(5) . . ?
O14 W10 O24 89.5(5) . . ?
O17 W10 O20 71.4(5) . . ?
O1 W10 O17 87.9(5) . . ?
O1 W10 O20 86.3(4) . . ?
O1 W10 O24 156.7(5) . . ?
O24 W10 O17 86.1(5) . . ?
O24 W10 O20 70.5(5) . . ?
O26 W11 O9 103.5(5) . . ?
O26 W11 O10 100.5(5) . . ?
O26 W11 O12 99.0(5) . . ?
O26 W11 O16 102.6(6) . . ?
O26 W11 O35 166.9(5) . . ?
O9 W11 O10 90.8(5) . . ?
O9 W11 O12 157.3(5) . . ?
O9 W11 O16 87.3(5) . . ?
O9 W11 O35 87.4(5) . . ?
O10 W11 O12 87.9(5) . . ?
O10 W11 O16 156.7(5) . . ?
O10 W11 O35 71.6(4) . . ?
O12 W11 O35 70.7(4) . . ?
O16 W11 O12 85.0(5) . . ?
O16 W11 O35 85.0(5) . . ?
O25 W12 O16 103.3(6) . . ?
O25 W12 O2 99.0(6) . . ?
O25 W12 O6 101.0(6) . . ?
O25 W12 O29 167.2(5) . . ?
O25 W12 O30 99.0(6) . . ?
O16 W12 O2 90.4(6) . . ?
O16 W12 O6 87.8(5) . . ?
O16 W12 O29 86.6(5) . . ?
O16 W12 O30 157.7(5) . . ?
O2 W12 O29 72.4(5) . . ?
O6 W12 O2 159.7(6) . . ?
O6 W12 O29 87.3(5) . . ?
O6 W12 O30 86.7(5) . . ?
O30 W12 O2 87.4(5) . . ?
O30 W12 O29 71.5(5) . . ?
O20 Si13 O1B 111.3(6) . . ?
O20 Si13 O35 109.3(6) . . ?
O1B Si13 O35 109.0(6) . . ?
O29 Si13 O20 108.6(6) . . ?
O29 Si13 O1B 109.7(6) . . ?
O29 Si13 O35 109.0(6) . . ?
W3 O5 W8 123.1(6) . . ?
W4 O8 W7 122.6(6) . . ?
W11 O9 W6 149.6(6) . . ?
W11 O10 W4 124.4(6) . . ?
W9 O11 W7 148.7(6) . . ?
W7 O12 W11 124.4(6) . . ?
W1 O13 W9 124.8(6) . . ?
W4 O14 W10 148.1(6) . . ?
W5 O15 W2 149.3(7) . . ?
W12 O16 W11 149.8(7) . . ?
W2 O17 W10 124.5(6) . . ?
W1 O1 W10 150.1(7) . . ?
W4 O19 W1 149.6(7) . . ?
W2 O20 W10 91.1(4) . . ?
W6 O20 W2 92.2(4) . . ?
W6 O20 W10 92.0(4) . . ?
Si13 O20 W2 124.4(6) . . ?
Si13 O20 W6 125.5(7) . . ?
Si13 O20 W10 122.0(6) . . ?
W3 O2 W12 123.4(7) . . ?
W5 O3 W9 125.7(7) . . ?
W6 O4 W2 125.4(7) . . ?
W10 O24 W6 126.0(7) . . ?
W12 O6 W6 146.6(7) . . ?
W1 O1A W5 125.7(7) . . ?
W5 O1B W1 92.2(4) . . ?
W9 O1B W1 92.4(4) . . ?
W9 O1B W5 92.7(4) . . ?
Si13 O1B W1 124.1(5) . . ?
Si13 O1B W5 121.9(6) . . ?
Si13 O1B W9 124.6(6) . . ?
W3 O28 W9 150.3(7) . . ?
W8 O29 W3 91.7(4) . . ?
W12 O29 W3 91.8(4) . . ?
W12 O29 W8 91.5(4) . . ?
Si13 O29 W3 124.8(6) . . ?
Si13 O29 W8 123.6(6) . . ?
Si13 O29 W12 123.8(6) . . ?
W8 O30 W12 125.0(6) . . ?
W8 O32 W2 148.9(8) . . ?
W5 O33 W8 148.3(6) . . ?
W7 O34 W3 147.8(7) . . ?
W4 O35 W7 93.3(4) . . ?
W4 O35 W11 93.2(4) . . ?
W7 O35 W11 93.2(4) . . ?
Si13 O35 W4 122.9(5) . . ?
Si13 O35 W7 122.5(6) . . ?
Si13 O35 W11 123.5(6) . . ?
C29 C13 C20 117.1(16) . . ?
C29 C13 C2 119.8(16) . . ?
C20 C13 C2 123.0(17) . . ?
C28 C14 C15 115.5(15) . . ?
C14 C15 S1 115.5(11) . . ?
C32 C15 C14 120.9(16) . . ?
C32 C15 S1 123.6(14) . . ?
C29 C17 C25 118.6(17) . . ?
C28 C18 C36 122.6(19) . . ?
C28 C18 C39 114.8(19) . . ?
C36 C18 C39 122.6(19) . . ?
C17 C25 S2 114.8(13) . . ?
C17 C25 C16 122.4(15) . . ?
C16 C25 S2 122.8(13) . . ?
C18 C28 C14 124.3(17) . . ?
C17 C29 C13 123.0(18) . . ?
C15 S1 C1 104.2(9) . . ?
C15 S1 C31 105.0(9) . . ?
C1 S1 C31 98.7(9) . . ?
C25 S2 C23 101.5(9) . . ?
C25 S2 C40 105.8(10) . . ?
C40 S2 C23 103.1(9) . . ?
C20 C16 C25 116.5(15) . . ?
C16 C20 C13 122.2(16) . . ?
C37 C26 C27 121(2) . . ?
C26 C27 S3 117.3(17) . . ?
C26 C27 C6 121(2) . . ?
C6 C27 S3 121.8(18) . . ?
O1C C2 C13 127(2) . . ?
C37 C30 C8 120(2) . . ?
C3 C30 C37 120(2) . . ?
C3 C30 C8 119.2(19) . . ?
C15 C32 C36 120.3(16) . . ?
C18 C36 C32 116.3(17) . . ?
C26 C37 C30 122(2) . . ?
O1E C39 C18 109(3) . . ?
C27 S3 C4 105.6(10) . . ?
C19 S3 C27 101.9(11) . . ?
C19 S3 C4 98.3(13) . . ?
C30 C3 C6 118(2) . . ?
C11 C5 C24 124.9(19) . . ?
C7 C22 C9 121(2) . . ?
C27 C6 C3 117(2) . . ?
C5 C24 C7 115(2) . . ?
C5 C24 C12 122(2) . . ?
C7 C24 C12 123.1(19) . . ?
C22 C7 C24 122(2) . . ?
O1D C8 C30 122.3(19) . . ?
C9 S4 C10 106.1(10) . . ?
C9 S4 C1A 103.2(10) . . ?
C10 S4 C1A 101.0(9) . . ?
C22 C9 S4 123.3(17) . . ?
C11 C9 C22 118(2) . . ?
C11 C9 S4 119.2(16) . . ?
C5 C11 C9 120(2) . . ?
O1F C12 C24 122(2) . . ?
C1B N16 C1C 122(2) . . ?
C1D N16 C1B 120(3) . . ?
C1D N16 C1C 118(3) . . ?
O1G C1D N16 121(4) . . ?
C1G N1E C1F 118.4(19) . . ?
C1G N1E C1E 119(2) . . ?
C1E N1E C1F 123(2) . . ?
O1H C1G N1E 127(3) . . ?

loop_
_geom_bond_atom_site_label_1
_geom_bond_atom_site_label_2
_geom_bond_distance
_geom_bond_site_symmetry_2
_geom_bond_publ_flag
W1 O18 1.681(11) . ?
W1 O13 1.918(12) . ?
W1 O1 1.868(12) . ?
W1 O19 1.912(11) . ?
W1 O1A 1.885(13) . ?
W1 O1B 2.375(10) . ?
W2 O27 1.703(12) . ?
W2 O15 1.889(11) . ?
W2 O17 1.893(11) . ?
W2 O20 2.374(13) . ?
W2 O4 1.920(12) . ?
W2 O32 1.909(12) . ?
W3 O5 1.923(11) . ?
W3 O2 1.932(12) . ?
W3 O28 1.890(12) . ?
W3 O29 2.372(11) . ?
W3 O31 1.675(12) . ?
W3 O34 1.922(12) . ?
W4 O21 1.720(10) . ?
W4 O8 1.913(11) . ?
W4 O10 1.972(11) . ?
W4 O14 1.879(12) . ?
W4 O19 1.855(11) . ?
W4 O35 2.340(11) . ?
W5 O70 1.697(12) . ?
W5 O15 1.880(11) . ?
W5 O3 1.913(13) . ?
W5 O1A 1.959(12) . ?
W5 O1B 2.370(10) . ?
W5 O33 1.860(11) . ?
W6 O41 1.688(12) . ?
W6 O9 1.917(11) . ?
W6 O20 2.354(11) . ?
W6 O4 1.914(12) . ?
W6 O24 1.924(11) . ?
W6 O6 1.916(12) . ?
W7 O23 1.699(12) . ?
W7 O8 1.976(10) . ?
W7 O11 1.906(12) . ?
W7 O12 1.910(12) . ?
W7 O34 1.873(11) . ?
W7 O35 2.350(11) . ?
W8 O22 1.709(11) . ?
W8 O5 1.945(12) . ?
W8 O29 2.369(11) . ?
W8 O30 1.896(13) . ?
W8 O32 1.885(13) . ?
W8 O33 1.931(11) . ?
W9 O7 1.695(12) . ?
W9 O11 1.885(11) . ?
W9 O13 1.925(11) . ?
W9 O3 1.921(12) . ?
W9 O1B 2.343(11) . ?
W9 O28 1.892(12) . ?
W10 O57 1.684(10) . ?
W10 O14 1.910(12) . ?
W10 O17 1.959(11) . ?
W10 O1 1.911(12) . ?
W10 O20 2.401(10) . ?
W10 O24 1.916(12) . ?
W11 O26 1.711(11) . ?
W11 O9 1.856(11) . ?
W11 O10 1.889(12) . ?
W11 O12 1.959(12) . ?
W11 O16 1.912(11) . ?
W11 O35 2.361(10) . ?
W12 O25 1.694(11) . ?
W12 O16 1.864(12) . ?
W12 O2 1.933(13) . ?
W12 O6 1.903(13) . ?
W12 O29 2.368(10) . ?
W12 O30 1.929(12) . ?
Si13 O20 1.607(12) . ?
Si13 O1B 1.618(12) . ?
Si13 O29 1.606(11) . ?
Si13 O35 1.645(12) . ?
C13 C29 1.39(2) . ?
C13 C20 1.41(2) . ?
C13 C2 1.46(2) . ?
C14 C15 1.43(2) . ?
C14 C28 1.39(2) . ?
C15 S1 1.751(16) . ?
C15 C32 1.40(2) . ?
C17 C25 1.38(2) . ?
C17 C29 1.35(2) . ?
C18 C28 1.32(2) . ?
C18 C36 1.41(3) . ?
C18 C39 1.58(3) . ?
C25 S2 1.772(16) . ?
C25 C16 1.41(2) . ?
S1 C1 1.790(17) . ?
S1 C31 1.808(17) . ?
S2 C23 1.790(19) . ?
S2 C40 1.786(18) . ?
C16 C20 1.39(2) . ?
C26 C27 1.34(3) . ?
C26 C37 1.30(3) . ?
C27 S3 1.75(2) . ?
C27 C6 1.42(3) . ?
O1C C2 1.16(2) . ?
C30 C37 1.39(3) . ?
C30 C3 1.36(3) . ?
C30 C8 1.49(3) . ?
C32 C36 1.43(3) . ?
C39 O1E 1.25(3) . ?
S3 C4 1.75(2) . ?
S3 C19 1.74(3) . ?
O1D C8 1.21(2) . ?
C3 C6 1.44(3) . ?
C5 C24 1.39(3) . ?
C5 C11 1.38(3) . ?
C22 C7 1.38(4) . ?
C22 C9 1.44(3) . ?
C24 C7 1.44(3) . ?
C24 C12 1.46(3) . ?
S4 C9 1.71(3) . ?
S4 C10 1.781(16) . ?
S4 C1A 1.820(19) . ?
C9 C11 1.40(2) . ?
O1F C12 1.22(3) . ?
N16 C1B 1.40(3) . ?
N16 C1C 1.42(3) . ?
N16 C1D 1.36(4) . ?
O1G C1D 1.25(4) . ?
N1E C1F 1.45(2) . ?
N1E C1G 1.33(3) . ?
N1E C1E 1.42(3) . ?
C1G O1H 1.21(3) . ?

loop_
_exptl_oxdiff_crystal_face_indexfrac_h
_exptl_oxdiff_crystal_face_indexfrac_k
_exptl_oxdiff_crystal_face_indexfrac_l
_exptl_oxdiff_crystal_face_x
_exptl_oxdiff_crystal_face_y
_exptl_oxdiff_crystal_face_z
0.9946 -15.9995 18.0032 0.0532 0.2286 -0.9642
13.9974 1.9993 12.0030 -0.9778 0.1349 -0.2021
3.0053 15.9992 -17.0032 -0.2803 -0.2701 0.9233
18.0047 -2.0026 -13.0052 -0.6964 -0.7273 0.0246
15.9984 -10.0015 8.0001 -0.7274 -0.2219 -0.6418
-4.0046 16.0017 16.0071 -0.4320 0.8077 0.4170
-15.0029 16.0024 8.0054 0.2754 0.7700 0.6168
-19.0015 8.0023 2.0028 0.7766 0.5296 0.4114
-10.9953 9.0004 -18.0035 0.6457 -0.1726 0.7366
-1.9926 0.9988 -26.0075 0.4920 -0.6997 0.4857
-3.9953 17.0000 -16.0023 0.0492 -0.1008 0.9903
-16.0027 -5.9982 6.0020 0.8966 0.3524 -0.2498
16.0027 5.9982 -6.0020 -0.8966 -0.3524 0.2498
-12.9976 15.0012 -10.0002 0.4785 0.1970 0.8628
-3.0045 -16.9994 14.0021 0.3521 0.1662 -0.9146
-0.0062 10.0015 22.0079 -0.5916 0.8079 0.0459
